data_2218837
loop_
_publ_author_name
'Gowda, B. Thimme'
'Foro, Sabine'
'Sowmya, B. P.'
'Fuess, Hartmut'

_publ_section_title
;
 2-Chloro-<i>N</i>-(2,3-dichlorophenyl)benzamide
;
_journal_coeditor_code TK2277
_journal_issue 7
_journal_name_full 'Acta Crystallographica Section E'
_journal_page_first o1342
_journal_paper_doi 10.1107/S1600536808018679
_journal_volume 64
_journal_year 2008
_chemical_formula_iupac 'C13 H8 Cl3 N O'
_chemical_formula_moiety 'C13 H8 Cl3 N O'
_chemical_formula_sum 'C13 H8 Cl3 N O'
_chemical_formula_weight 300.55
_chemical_name_systematic
;
2-Chloro-<i>N</i>-(2,3-dichlorophenyl)benzamide
;
_space_group_IT_number 7
_symmetry_cell_setting monoclinic
_symmetry_space_group_name_Hall 'P -2yc'
_symmetry_space_group_name_H-M 'P 1 c 1'
_atom_sites_solution_hydrogens geom
_atom_sites_solution_primary direct
_atom_sites_solution_secondary difmap
_audit_creation_method SHELXL-97
_cell_angle_alpha 90
_cell_angle_beta 111.520(10)
_cell_angle_gamma 90
_cell_formula_units_Z 4
_cell_length_a 12.3100(10)
_cell_length_b 7.8307(6)
_cell_length_c 14.407(2)
_cell_measurement_reflns_used 3409
_cell_measurement_temperature 299(2)
_cell_measurement_theta_max 27.5
_cell_measurement_theta_min 2.6
_cell_volume 1292.0(2)
_computing_cell_refinement
;
CrysAlis RED (Oxford Diffraction, 2007)
;
_computing_data_collection
;
CrysAlis CCD (Oxford Diffraction, 2007)
;
_computing_data_reduction
;
CrysAlis RED (Oxford Diffraction, 2007)
;
_computing_molecular_graphics 'PLATON (Spek, 2003)'
_computing_publication_material 'SHELXL97 (Sheldrick, 2008)'
_computing_structure_refinement 'SHELXL97 (Sheldrick, 2008)'
_computing_structure_solution 'SHELXS97 (Sheldrick, 2008)'
_diffrn_ambient_temperature 299(2)
_diffrn_measured_fraction_theta_full 0.972
_diffrn_measured_fraction_theta_max 0.972
_diffrn_measurement_device_type
;
Oxford Diffraction Xcalibur diffractometer with a Sapphire CCD detector
;
_diffrn_measurement_method
;
Rotation method data acquisition using \w and \f
;
_diffrn_radiation_monochromator graphite
_diffrn_radiation_source 'fine-focus sealed tube'
_diffrn_radiation_type MoK\a
_diffrn_radiation_wavelength 0.71073
_diffrn_reflns_av_R_equivalents 0.014
_diffrn_reflns_av_sigmaI/netI 0.015
_diffrn_reflns_limit_h_max 13
_diffrn_reflns_limit_h_min -15
_diffrn_reflns_limit_k_max 9
_diffrn_reflns_limit_k_min -9
_diffrn_reflns_limit_l_max 18
_diffrn_reflns_limit_l_min -15
_diffrn_reflns_number 5882
_diffrn_reflns_theta_full 26.4
_diffrn_reflns_theta_max 26.4
_diffrn_reflns_theta_min 2.6
_diffrn_standards_decay_% 0
_exptl_absorpt_coefficient_mu 0.694
_exptl_absorpt_correction_T_max 0.885
_exptl_absorpt_correction_T_min 0.624
_exptl_absorpt_correction_type multi-scan
_exptl_absorpt_process_details '(CrysAlis RED; Oxford Diffraction, 2007)'
_exptl_crystal_colour colourless
_exptl_crystal_density_diffrn 1.545
_exptl_crystal_density_method 'not measured'
_exptl_crystal_description 'thick plate'
_exptl_crystal_F_000 608
_exptl_crystal_size_max 0.75
_exptl_crystal_size_mid 0.75
_exptl_crystal_size_min 0.18
_refine_diff_density_max 0.29
_refine_diff_density_min -0.282
_refine_ls_abs_structure_details '(Flack, 1983), 365 Friedel pairs'
_refine_ls_abs_structure_Flack 0.12(5)
_refine_ls_extinction_coef 0.0118(14)
_refine_ls_extinction_expression Fc^*^=kFc[1+0.001xFc^2^\l^3^/sin(2\q)]^-1/4^
_refine_ls_extinction_method 'SHELXL97 (Sheldrick, 2008)'
_refine_ls_goodness_of_fit_ref 1.14
_refine_ls_hydrogen_treatment constr
_refine_ls_matrix_type full
_refine_ls_number_parameters 326
_refine_ls_number_reflns 3936
_refine_ls_number_restraints 2
_refine_ls_restrained_S_all 1.14
_refine_ls_R_factor_all 0.039
_refine_ls_R_factor_gt 0.032
_refine_ls_shift/su_max 0.003
_refine_ls_shift/su_mean 0.001
_refine_ls_structure_factor_coef Fsqd
_refine_ls_weighting_details 'calc w=1/[\s^2^(Fo^2^)+(0.0715P)^2^+0.0104P] where P=(Fo^2^+2Fc^2^)/3'
_refine_ls_weighting_scheme calc
_refine_ls_wR_factor_gt 0.095
_refine_ls_wR_factor_ref 0.104
_reflns_number_gt 3430
_reflns_number_total 3936
_reflns_threshold_expression I>2\s(I)
_cod_data_source_file tk2277.cif
_cod_data_source_block I
_cod_original_sg_symbol_H-M 'P c'
_cod_database_code 2218837
_cod_database_fobs_code 2218837

loop_
_symmetry_equiv_pos_as_xyz
'x, y, z'
'x, -y, z+1/2'

loop_
_atom_site_type_symbol
_atom_site_label
_atom_site_fract_x
_atom_site_fract_y
_atom_site_fract_z
_atom_site_U_iso_or_equiv
_atom_site_adp_type
_atom_site_calc_flag
_atom_site_refinement_flags
_atom_site_occupancy
Cl Cl1 0.80355(8) -0.16289(10) 0.22458(7) 0.0542(2) Uani d . 1
Cl Cl2 0.53668(10) -0.25096(14) 0.12596(9) 0.0739(3) Uani d . 1
Cl Cl3 1.08381(10) 0.01157(12) 0.38808(9) 0.0745(3) Uani d . 1
O O1 0.8488(2) 0.4258(3) 0.36026(18) 0.0537(6) Uani d . 1
N N1 0.8566(2) 0.2051(3) 0.26179(19) 0.0411(6) Uani d . 1
H H1N 0.9028 0.1426 0.2437 0.049 Uiso calc R 1
C C1 0.7362(3) 0.1682(4) 0.2183(2) 0.0359(6) Uani d . 1
C C2 0.7006(3) -0.0018(4) 0.1965(2) 0.0420(7) Uani d . 1
C C3 0.5819(3) -0.0414(5) 0.1521(3) 0.0493(8) Uani d . 1
C C4 0.4996(3) 0.0858(5) 0.1303(3) 0.0566(9) Uani d . 1
H H4 0.4206 0.0589 0.1018 0.068 Uiso calc R 1
C C5 0.5342(4) 0.2543(5) 0.1510(3) 0.0597(10) Uani d . 1
H H5 0.4783 0.3403 0.1357 0.072 Uiso calc R 1
C C6 0.6515(3) 0.2954(5) 0.1941(3) 0.0498(8) Uani d . 1
H H6 0.6738 0.4091 0.2071 0.060 Uiso calc R 1
C C7 0.9063(3) 0.3294(4) 0.3292(2) 0.0388(7) Uani d . 1
C C8 1.0362(3) 0.3540(4) 0.3601(2) 0.0379(7) Uani d . 1
C C9 1.1208(3) 0.2248(5) 0.3829(3) 0.0478(8) Uani d . 1
C C10 1.2384(4) 0.2639(6) 0.4080(3) 0.0613(10) Uani d . 1
H H10 1.2936 0.1769 0.4226 0.074 Uiso calc R 1
C C11 1.2727(3) 0.4310(6) 0.4112(3) 0.0629(10) Uani d . 1
H H11 1.3513 0.4569 0.4276 0.076 Uiso calc R 1
C C12 1.1924(4) 0.5604(5) 0.3904(3) 0.0576(9) Uani d . 1
H H12 1.2164 0.6735 0.3931 0.069 Uiso calc R 1
C C13 1.0746(3) 0.5220(4) 0.3654(3) 0.0455(7) Uani d . 1
H H13 1.0206 0.6104 0.3519 0.055 Uiso calc R 1
Cl Cl4 0.61868(9) 0.43793(11) -0.06792(10) 0.0700(3) Uani d . 1
Cl Cl5 0.41892(8) 0.16238(16) -0.14120(9) 0.0747(3) Uani d . 1
Cl Cl6 1.22481(9) 0.23655(14) 0.13296(10) 0.0727(3) Uani d . 1
O O2 0.9822(2) 0.1549(3) 0.13253(16) 0.0436(5) Uani d . 1
N N2 0.8590(2) 0.2974(3) -0.00345(19) 0.0400(6) Uani d . 1
H H2N 0.8503 0.3882 -0.0390 0.048 Uiso calc R 1
C C14 0.7697(3) 0.1737(4) -0.0342(2) 0.0351(6) Uani d . 1
C C15 0.6526(3) 0.2227(4) -0.0670(2) 0.0412(7) Uani d . 1
C C16 0.5648(3) 0.1028(4) -0.0983(2) 0.0422(7) Uani d . 1
C C17 0.5907(3) -0.0713(5) -0.0947(3) 0.0485(8) Uani d . 1
H H17 0.5314 -0.1525 -0.1133 0.058 Uiso calc R 1
C C18 0.7064(3) -0.1199(4) -0.0630(3) 0.0471(8) Uani d . 1
H H18 0.7250 -0.2351 -0.0618 0.056 Uiso calc R 1
C C19 0.7949(3) -0.0002(4) -0.0329(2) 0.0413(7) Uani d . 1
H H19 0.8723 -0.0359 -0.0115 0.050 Uiso calc R 1
C C20 0.9589(3) 0.2819(4) 0.0796(2) 0.0347(6) Uani d . 1
C C21 1.0337(3) 0.4382(4) 0.1036(2) 0.0364(6) Uani d . 1
C C22 1.1550(3) 0.4300(4) 0.1294(2) 0.0432(7) Uani d . 1
C C23 1.2224(3) 0.5764(6) 0.1521(3) 0.0598(9) Uani d . 1
H H23 1.3026 0.5697 0.1680 0.072 Uiso calc R 1
C C24 1.1699(4) 0.7327(5) 0.1510(3) 0.0635(11) Uani d . 1
H H24 1.2149 0.8316 0.1656 0.076 Uiso calc R 1
C C25 1.0513(4) 0.7428(5) 0.1285(3) 0.0604(10) Uani d . 1
H H25 1.0168 0.8479 0.1297 0.072 Uiso calc R 1
C C26 0.9839(3) 0.5976(4) 0.1043(2) 0.0464(8) Uani d . 1
H H26 0.9037 0.6060 0.0882 0.056 Uiso calc R 1

loop_
_atom_site_aniso_label
_atom_site_aniso_U_11
_atom_site_aniso_U_22
_atom_site_aniso_U_33
_atom_site_aniso_U_12
_atom_site_aniso_U_13
_atom_site_aniso_U_23
Cl1 0.0515(5) 0.0378(4) 0.0674(5) 0.0092(4) 0.0148(4) -0.0055(4)
Cl2 0.0619(7) 0.0521(5) 0.0969(8) -0.0162(5) 0.0164(6) -0.0149(5)
Cl3 0.0614(6) 0.0395(5) 0.1037(8) 0.0091(5) 0.0080(6) 0.0133(5)
O1 0.0443(14) 0.0479(13) 0.0663(14) 0.0016(11) 0.0173(11) -0.0199(12)
N1 0.0360(14) 0.0392(13) 0.0486(14) 0.0038(11) 0.0162(11) -0.0078(11)
C1 0.0353(15) 0.0343(15) 0.0375(15) 0.0061(12) 0.0127(12) -0.0007(12)
C2 0.0448(17) 0.0418(17) 0.0389(16) 0.0093(15) 0.0149(13) -0.0026(13)
C3 0.0467(19) 0.0471(18) 0.0511(19) -0.0055(16) 0.0147(15) -0.0106(15)
C4 0.0379(19) 0.060(2) 0.064(2) -0.0022(17) 0.0095(15) -0.0069(18)
C5 0.043(2) 0.053(2) 0.074(3) 0.0176(17) 0.0104(17) -0.0041(18)
C6 0.050(2) 0.0376(17) 0.055(2) 0.0071(15) 0.0115(15) -0.0063(15)
C7 0.0414(17) 0.0326(15) 0.0438(16) 0.0041(13) 0.0172(13) 0.0011(13)
C8 0.0400(17) 0.0393(16) 0.0336(14) 0.0029(13) 0.0128(12) 0.0023(12)
C9 0.0426(19) 0.0434(18) 0.0506(18) 0.0012(15) 0.0090(14) 0.0056(14)
C10 0.044(2) 0.068(2) 0.064(2) 0.0131(18) 0.0096(16) 0.0015(19)
C11 0.042(2) 0.073(3) 0.071(2) -0.007(2) 0.0159(17) 0.003(2)
C12 0.054(2) 0.055(2) 0.065(2) -0.0116(18) 0.0231(17) 0.0018(18)
C13 0.0457(19) 0.0384(16) 0.0527(19) -0.0038(15) 0.0185(15) 0.0002(14)
Cl4 0.0492(5) 0.0352(4) 0.1229(9) 0.0110(4) 0.0283(5) 0.0141(5)
Cl5 0.0330(4) 0.0743(7) 0.1059(8) 0.0019(5) 0.0126(4) 0.0079(6)
Cl6 0.0455(5) 0.0593(6) 0.1157(9) 0.0121(5) 0.0322(5) -0.0116(6)
O2 0.0459(13) 0.0357(11) 0.0453(11) 0.0033(10) 0.0119(9) 0.0058(9)
N2 0.0359(14) 0.0321(12) 0.0449(14) 0.0007(11) 0.0065(11) 0.0086(10)
C14 0.0328(15) 0.0351(15) 0.0367(14) -0.0006(12) 0.0119(11) 0.0055(12)
C15 0.0423(18) 0.0341(16) 0.0485(17) 0.0067(14) 0.0184(14) 0.0075(13)
C16 0.0329(16) 0.0432(17) 0.0510(18) -0.0021(13) 0.0161(14) 0.0028(14)
C17 0.047(2) 0.0457(18) 0.0525(19) -0.0114(16) 0.0185(15) -0.0047(15)
C18 0.054(2) 0.0301(15) 0.0572(19) 0.0024(14) 0.0201(16) -0.0038(14)
C19 0.0352(16) 0.0394(16) 0.0454(17) 0.0053(14) 0.0101(13) 0.0010(13)
C20 0.0359(16) 0.0339(14) 0.0383(15) 0.0072(13) 0.0184(12) 0.0006(12)
C21 0.0363(16) 0.0335(15) 0.0374(15) 0.0019(13) 0.0111(12) -0.0031(12)
C22 0.0395(18) 0.0407(17) 0.0472(17) 0.0038(14) 0.0133(13) -0.0028(14)
C23 0.043(2) 0.067(2) 0.060(2) -0.0104(19) 0.0078(16) -0.0007(19)
C24 0.077(3) 0.0399(19) 0.054(2) -0.0137(19) -0.0003(19) 0.0006(15)
C25 0.074(3) 0.0357(17) 0.0509(19) 0.0061(18) -0.0013(17) -0.0010(14)
C26 0.0487(19) 0.0397(16) 0.0413(17) 0.0060(15) 0.0052(14) 0.0001(14)

loop_
_atom_type_symbol
_atom_type_description
_atom_type_scat_dispersion_real
_atom_type_scat_dispersion_imag
_atom_type_scat_source
C C 0.0033 0.0016 'International Tables Vol C Tables 4.2.6.8 and 6.1.1.4'
H H 0.0000 0.0000 'International Tables Vol C Tables 4.2.6.8 and 6.1.1.4'
Cl Cl 0.1484 0.1585 'International Tables Vol C Tables 4.2.6.8 and 6.1.1.4'
N N 0.0061 0.0033 'International Tables Vol C Tables 4.2.6.8 and 6.1.1.4'
O O 0.0106 0.0060 'International Tables Vol C Tables 4.2.6.8 and 6.1.1.4'

loop_
_geom_angle_atom_site_label_1
_geom_angle_atom_site_label_2
_geom_angle_atom_site_label_3
_geom_angle
C7 N1 C1 126.2(3)
C7 N1 H1N 116.9
C1 N1 H1N 116.9
C6 C1 C2 118.7(3)
C6 C1 N1 122.2(3)
C2 C1 N1 119.1(3)
C3 C2 C1 120.2(3)
C3 C2 Cl1 119.9(3)
C1 C2 Cl1 119.9(3)
C4 C3 C2 120.3(3)
C4 C3 Cl2 119.1(3)
C2 C3 Cl2 120.6(3)
C3 C4 C5 119.9(3)
C3 C4 H4 120.0
C5 C4 H4 120.0
C6 C5 C4 120.4(4)
C6 C5 H5 119.8
C4 C5 H5 119.8
C5 C6 C1 120.6(4)
C5 C6 H6 119.7
C1 C6 H6 119.7
O1 C7 N1 122.3(3)
O1 C7 C8 120.4(3)
N1 C7 C8 117.1(3)
C13 C8 C9 117.5(3)
C13 C8 C7 116.1(3)
C9 C8 C7 126.4(3)
C10 C9 C8 121.0(3)
C10 C9 Cl3 117.6(3)
C8 C9 Cl3 121.3(3)
C11 C10 C9 119.8(4)
C11 C10 H10 120.1
C9 C10 H10 120.1
C12 C11 C10 120.7(4)
C12 C11 H11 119.6
C10 C11 H11 119.6
C11 C12 C13 119.7(4)
C11 C12 H12 120.1
C13 C12 H12 120.1
C8 C13 C12 121.3(3)
C8 C13 H13 119.4
C12 C13 H13 119.4
C20 N2 C14 124.1(3)
C20 N2 H2N 118.0
C14 N2 H2N 118.0
C19 C14 C15 118.0(3)
C19 C14 N2 121.5(3)
C15 C14 N2 120.5(3)
C16 C15 C14 120.8(3)
C16 C15 Cl4 120.1(3)
C14 C15 Cl4 119.0(3)
C15 C16 C17 120.8(3)
C15 C16 Cl5 121.3(3)
C17 C16 Cl5 117.9(3)
C18 C17 C16 118.4(3)
C18 C17 H17 120.8
C16 C17 H17 120.8
C17 C18 C19 121.1(3)
C17 C18 H18 119.4
C19 C18 H18 119.4
C18 C19 C14 120.8(3)
C18 C19 H19 119.6
C14 C19 H19 119.6
O2 C20 N2 123.1(3)
O2 C20 C21 122.6(3)
N2 C20 C21 114.2(2)
C26 C21 C22 117.9(3)
C26 C21 C20 120.0(3)
C22 C21 C20 122.0(3)
C23 C22 C21 120.9(3)
C23 C22 Cl6 118.0(3)
C21 C22 Cl6 121.1(3)
C22 C23 C24 119.7(4)
C22 C23 H23 120.2
C24 C23 H23 120.2
C25 C24 C23 120.3(4)
C25 C24 H24 119.9
C23 C24 H24 119.9
C26 C25 C24 120.1(4)
C26 C25 H25 119.9
C24 C25 H25 119.9
C25 C26 C21 121.1(3)
C25 C26 H26 119.5
C21 C26 H26 119.5

loop_
_geom_bond_atom_site_label_1
_geom_bond_atom_site_label_2
_geom_bond_distance
Cl1 C2 1.728(3)
Cl2 C3 1.730(4)
Cl3 C9 1.739(4)
O1 C7 1.226(4)
N1 C7 1.353(4)
N1 C1 1.411(4)
N1 H1N 0.8600
C1 C6 1.391(5)
C1 C2 1.401(4)
C2 C3 1.397(5)
C3 C4 1.373(5)
C4 C5 1.384(6)
C4 H4 0.9300
C5 C6 1.384(6)
C5 H5 0.9300
C6 H6 0.9300
C7 C8 1.507(5)
C8 C13 1.390(5)
C8 C9 1.402(5)
C9 C10 1.392(6)
C10 C11 1.371(6)
C10 H10 0.9300
C11 C12 1.370(6)
C11 H11 0.9300
C12 C13 1.392(5)
C12 H12 0.9300
C13 H13 0.9300
Cl4 C15 1.735(3)
Cl5 C16 1.735(3)
Cl6 C22 1.733(3)
O2 C20 1.222(4)
N2 C20 1.371(4)
N2 C14 1.409(4)
N2 H2N 0.8600
C14 C19 1.395(4)
C14 C15 1.396(4)
C15 C16 1.377(5)
C16 C17 1.397(5)
C17 C18 1.380(5)
C17 H17 0.9300
C18 C19 1.381(5)
C18 H18 0.9300
C19 H19 0.9300
C20 C21 1.493(4)
C21 C26 1.393(4)
C21 C22 1.402(4)
C22 C23 1.382(5)
C23 C24 1.382(6)
C23 H23 0.9300
C24 C25 1.376(7)
C24 H24 0.9300
C25 C26 1.375(5)
C25 H25 0.9300
C26 H26 0.9300

loop_
_geom_hbond_atom_site_label_D
_geom_hbond_atom_site_label_H
_geom_hbond_atom_site_label_A
_geom_hbond_site_symmetry_A
_geom_hbond_distance_DH
_geom_hbond_distance_HA
_geom_hbond_distance_DA
_geom_hbond_angle_DHA
N1 H1N O2 . 0.86 2.16 2.850(3) 137
N1 H1N Cl3 . 0.86 2.64 3.114(3) 116
N2 H2N O1 2_564 0.86 2.05 2.896(3) 167

loop_
_geom_torsion_atom_site_label_1
_geom_torsion_atom_site_label_2
_geom_torsion_atom_site_label_3
_geom_torsion_atom_site_label_4
_geom_torsion
C7 N1 C1 C6 36.2(5)
C7 N1 C1 C2 -145.3(3)
C6 C1 C2 C3 -0.5(5)
N1 C1 C2 C3 -179.1(3)
C6 C1 C2 Cl1 179.5(3)
N1 C1 C2 Cl1 0.8(4)
C1 C2 C3 C4 -0.6(5)
Cl1 C2 C3 C4 179.5(3)
C1 C2 C3 Cl2 -179.4(3)
Cl1 C2 C3 Cl2 0.7(4)
C2 C3 C4 C5 1.0(6)
Cl2 C3 C4 C5 179.9(3)
C3 C4 C5 C6 -0.5(6)
C4 C5 C6 C1 -0.6(6)
C2 C1 C6 C5 1.0(5)
N1 C1 C6 C5 179.6(3)
C1 N1 C7 O1 0.1(5)
C1 N1 C7 C8 -175.7(3)
O1 C7 C8 C13 -39.9(4)
N1 C7 C8 C13 135.9(3)
O1 C7 C8 C9 140.8(3)
N1 C7 C8 C9 -43.4(4)
C13 C8 C9 C10 -1.1(5)
C7 C8 C9 C10 178.2(3)
C13 C8 C9 Cl3 175.0(2)
C7 C8 C9 Cl3 -5.7(5)
C8 C9 C10 C11 0.3(6)
Cl3 C9 C10 C11 -175.8(3)
C9 C10 C11 C12 0.4(6)
C10 C11 C12 C13 -0.3(6)
C9 C8 C13 C12 1.2(5)
C7 C8 C13 C12 -178.2(3)
C11 C12 C13 C8 -0.5(6)
C20 N2 C14 C19 -43.2(4)
C20 N2 C14 C15 136.7(3)
C19 C14 C15 C16 -0.8(4)
N2 C14 C15 C16 179.2(3)
C19 C14 C15 Cl4 179.2(2)
N2 C14 C15 Cl4 -0.7(4)
C14 C15 C16 C17 2.3(5)
Cl4 C15 C16 C17 -177.8(3)
C14 C15 C16 Cl5 -178.9(2)
Cl4 C15 C16 Cl5 1.1(4)
C15 C16 C17 C18 -2.6(5)
Cl5 C16 C17 C18 178.5(3)
C16 C17 C18 C19 1.6(5)
C17 C18 C19 C14 -0.3(5)
C15 C14 C19 C18 -0.1(5)
N2 C14 C19 C18 179.8(3)
C14 N2 C20 O2 3.4(5)
C14 N2 C20 C21 -173.0(3)
O2 C20 C21 C26 -128.9(3)
N2 C20 C21 C26 47.5(4)
O2 C20 C21 C22 48.7(4)
N2 C20 C21 C22 -134.9(3)
C26 C21 C22 C23 -1.8(5)
C20 C21 C22 C23 -179.4(3)
C26 C21 C22 Cl6 178.6(2)
C20 C21 C22 Cl6 1.0(4)
C21 C22 C23 C24 1.1(5)
Cl6 C22 C23 C24 -179.3(3)
C22 C23 C24 C25 0.6(6)
C23 C24 C25 C26 -1.7(6)
C24 C25 C26 C21 1.0(6)
C22 C21 C26 C25 0.7(5)
C20 C21 C26 C25 178.4(3)

loop_
_cod_related_entry_id
_cod_related_entry_database
_cod_related_entry_code
1 ChemSpider 608212
